data_7112186
loop_
_publ_author_name
'Takashi Takeda'
'Yasuto Uchimura'
'Hidetoshi Kawai'
'Ryo Katoono'
'Kenshu Fujiwara'
'Takanori Suzuki'

_publ_section_title
;
 Preparation and structure of acenaphthylene-1,2-diyldi(9-acridine)
 derivatives with a long C[double bond, length as m-dash]C bond
;
_journal_name_full Chem.Commun.
_journal_page_first 3924
_journal_paper_doi 10.1039/C3CC49573F
_journal_volume 50
_journal_year 2014
_chemical_formula_moiety 'C39 H23 Cl3 N2'
_chemical_formula_sum 'C39 H23 Cl3 N2'
_chemical_formula_weight 625.98
_space_group_IT_number 14
_symmetry_cell_setting monoclinic
_symmetry_Int_Tables_number 14
_symmetry_space_group_name_Hall '-P 2ybc'
_symmetry_space_group_name_H-M 'P 1 21/c 1'
_atom_sites_solution_hydrogens geom
_atom_sites_solution_primary direct
_atom_sites_solution_secondary difmap
_cell_angle_alpha 90.0000
_cell_angle_beta 94.127(4)
_cell_angle_gamma 90.0000
_cell_formula_units_Z 4
_cell_length_a 21.8437(16)
_cell_length_b 13.9673(9)
_cell_length_c 9.6149(11)
_cell_measurement_reflns_used 8784
_cell_measurement_temperature 150
_cell_measurement_theta_max 29.23
_cell_measurement_theta_min 1.73
_cell_volume 2925.9(4)
_computing_cell_refinement CrystalClear
_computing_data_collection 'CrystalClear (Rigaku Inc., 2008)'
_computing_data_reduction CrystalClear
_computing_molecular_graphics 'CrystalStructure 4.0'
_computing_publication_material 'CrystalStructure 4.0 (Rigaku, 2010)'
_computing_structure_refinement 'SHELXL97 (Sheldrick, 2008)'
_computing_structure_solution 'SIR2004 (Burla, et al., 2005)'
_diffrn_ambient_temperature 150
_diffrn_detector_area_resol_mean 7.314
_diffrn_measured_fraction_theta_full 0.981
_diffrn_measured_fraction_theta_max 0.981
_diffrn_measurement_device_type 'Rigaku Mercury70'
_diffrn_measurement_method \w
_diffrn_radiation_type 'Mo K\a'
_diffrn_radiation_wavelength 0.71075
_diffrn_reflns_av_R_equivalents 0.0328
_diffrn_reflns_limit_h_max 27
_diffrn_reflns_limit_h_min -27
_diffrn_reflns_limit_k_max 17
_diffrn_reflns_limit_k_min -13
_diffrn_reflns_limit_l_max 12
_diffrn_reflns_limit_l_min -8
_diffrn_reflns_number 19951
_diffrn_reflns_theta_full 27.00
_diffrn_reflns_theta_max 27.00
_diffrn_standards_number 0
_exptl_absorpt_coefficient_mu 0.346
_exptl_absorpt_correction_T_max 0.933
_exptl_absorpt_correction_T_min 0.767
_exptl_absorpt_correction_type multi-scan
_exptl_absorpt_process_details 'REQAB (Rigaku, 1998)'
_exptl_crystal_colour orange
_exptl_crystal_density_diffrn 1.421
_exptl_crystal_density_method 'not measured'
_exptl_crystal_description platelet
_exptl_crystal_F_000 1288.00
_exptl_crystal_size_max 0.500
_exptl_crystal_size_mid 0.200
_exptl_crystal_size_min 0.200
_refine_diff_density_max 0.510
_refine_diff_density_min -0.450
_refine_ls_extinction_method none
_refine_ls_goodness_of_fit_ref 1.101
_refine_ls_hydrogen_treatment constr
_refine_ls_number_parameters 397
_refine_ls_number_reflns 6265
_refine_ls_number_restraints 0
_refine_ls_R_factor_gt 0.0520
_refine_ls_shift/su_max 0.001
_refine_ls_structure_factor_coef Fsqd
_refine_ls_weighting_details 'w = 1/[\s^2^(Fo^2^)+(0.1000P)^2^+0.0000P] where P=(Fo^2^+2Fc^2^)/3'
_refine_ls_weighting_scheme calc
_refine_ls_wR_factor_ref 0.1707
_reflns_number_gt 4952
_reflns_number_total 6267
_reflns_threshold_expression F^2^>2.0\s(F^2^)
_cod_data_source_file c3cc49573f.txt
_cod_data_source_block 130607r
_cod_original_cell_volume 2925.9(5)
_cod_database_code 7112186

loop_
_symmetry_equiv_pos_site_id
_symmetry_equiv_pos_as_xyz
1 +X,+Y,+Z
2 -X,1/2+Y,1/2-Z
3 -X,-Y,-Z
4 +X,1/2-Y,1/2+Z

loop_
_atom_site_label
_atom_site_type_symbol
_atom_site_fract_x
_atom_site_fract_y
_atom_site_fract_z
_atom_site_U_iso_or_equiv
_atom_site_adp_type
_atom_site_occupancy
_atom_site_symmetry_multiplicity
_atom_site_calc_flag
_atom_site_refinement_flags
Cl1 Cl 0.05234(3) 0.35004(5) 0.92861(6) 0.0468(2) Uani 1.0 4 d .
Cl2 Cl -0.02724(3) 0.23647(5) 1.08676(7) 0.0535(3) Uani 1.0 4 d .
Cl3 Cl 0.01627(4) 0.41855(6) 1.19430(7) 0.0601(3) Uani 1.0 4 d .
N1 N 0.47575(8) 0.39886(13) 0.85354(16) 0.0272(4) Uani 1.0 4 d .
N2 N 0.15870(8) 0.29052(13) 0.69059(16) 0.0281(4) Uani 1.0 4 d .
C1 C 0.31072(9) 0.51023(13) 1.01796(18) 0.0210(4) Uani 1.0 4 d .
C2 C 0.25003(9) 0.48998(13) 0.98092(19) 0.0223(4) Uani 1.0 4 d .
C3 C 0.21175(9) 0.55032(14) 1.06693(19) 0.0231(4) Uani 1.0 4 d .
C4 C 0.14940(10) 0.56091(15) 1.0790(2) 0.0274(5) Uani 1.0 4 d .
C5 C 0.13017(10) 0.62670(16) 1.1795(2) 0.0305(5) Uani 1.0 4 d .
C6 C 0.17072(10) 0.68026(15) 1.2634(2) 0.0292(5) Uani 1.0 4 d .
C7 C 0.23467(9) 0.67159(14) 1.25176(19) 0.0240(5) Uani 1.0 4 d .
C8 C 0.28348(10) 0.72143(14) 1.3260(2) 0.0276(5) Uani 1.0 4 d .
C9 C 0.34314(10) 0.70374(15) 1.2986(2) 0.0284(5) Uani 1.0 4 d .
C10 C 0.36003(10) 0.63430(14) 1.20003(18) 0.0251(5) Uani 1.0 4 d .
C11 C 0.31369(9) 0.58479(14) 1.12753(18) 0.0226(4) Uani 1.0 4 d .
C12 C 0.25250(9) 0.60532(13) 1.15409(18) 0.0216(4) Uani 1.0 4 d .
C13 C 0.36611(9) 0.46991(14) 0.96027(18) 0.0215(4) Uani 1.0 4 d .
C14 C 0.37809(9) 0.48496(14) 0.82022(19) 0.0222(4) Uani 1.0 4 d .
C15 C 0.33885(10) 0.53922(14) 0.72569(19) 0.0262(5) Uani 1.0 4 d .
C16 C 0.35235(10) 0.55161(15) 0.5906(2) 0.0308(5) Uani 1.0 4 d .
C17 C 0.40556(10) 0.51037(17) 0.5413(2) 0.0339(5) Uani 1.0 4 d .
C18 C 0.44515(10) 0.45942(16) 0.6283(2) 0.0324(5) Uani 1.0 4 d .
C19 C 0.43346(9) 0.44681(14) 0.77130(19) 0.0252(5) Uani 1.0 4 d .
C20 C 0.46377(9) 0.38494(15) 0.98735(19) 0.0247(5) Uani 1.0 4 d .
C21 C 0.50799(10) 0.33282(16) 1.0736(2) 0.0313(5) Uani 1.0 4 d .
C22 C 0.49818(11) 0.31225(17) 1.2089(3) 0.0347(5) Uani 1.0 4 d .
C23 C 0.44336(11) 0.34252(16) 1.2661(2) 0.0315(5) Uani 1.0 4 d .
C24 C 0.40065(10) 0.39431(15) 1.18895(19) 0.0264(5) Uani 1.0 4 d .
C25 C 0.40957(9) 0.41850(14) 1.04636(18) 0.0225(4) Uani 1.0 4 d .
C26 C 0.22279(9) 0.42087(14) 0.87626(19) 0.0232(4) Uani 1.0 4 d .
C27 C 0.23341(9) 0.32217(14) 0.88830(18) 0.0230(4) Uani 1.0 4 d .
C28 C 0.27430(10) 0.27865(15) 0.9929(2) 0.0277(5) Uani 1.0 4 d .
C29 C 0.28291(10) 0.18265(16) 0.9976(2) 0.0325(5) Uani 1.0 4 d .
C30 C 0.25024(12) 0.12160(17) 0.9023(3) 0.0366(6) Uani 1.0 4 d .
C31 C 0.20931(11) 0.15847(16) 0.8021(3) 0.0330(5) Uani 1.0 4 d .
C32 C 0.19970(10) 0.25891(15) 0.79172(19) 0.0263(5) Uani 1.0 4 d .
C33 C 0.15158(10) 0.38551(15) 0.67542(19) 0.0267(5) Uani 1.0 4 d .
C34 C 0.11039(11) 0.41880(17) 0.5634(2) 0.0339(5) Uani 1.0 4 d .
C35 C 0.10103(11) 0.51351(17) 0.5410(3) 0.0367(6) Uani 1.0 4 d .
C36 C 0.13264(12) 0.58250(17) 0.6284(3) 0.0361(6) Uani 1.0 4 d .
C37 C 0.17161(10) 0.55355(15) 0.7367(2) 0.0299(5) Uani 1.0 4 d .
C38 C 0.18243(9) 0.45457(14) 0.76564(19) 0.0251(5) Uani 1.0 4 d .
C39 C 0.03424(10) 0.31752(17) 1.0973(2) 0.0326(5) Uani 1.0 4 d .
H4 H 0.1204 0.5252 1.0217 0.0328 Uiso 1.0 4 calc R
H5 H 0.0875 0.6341 1.1892 0.0366 Uiso 1.0 4 calc R
H6 H 0.1557 0.7233 1.3295 0.0350 Uiso 1.0 4 calc R
H8 H 0.2747 0.7672 1.3948 0.0331 Uiso 1.0 4 calc R
H9 H 0.3747 0.7395 1.3478 0.0340 Uiso 1.0 4 calc R
H10 H 0.4019 0.6226 1.1849 0.0301 Uiso 1.0 4 calc R
H15 H 0.3027 0.5672 0.7571 0.0314 Uiso 1.0 4 calc R
H16 H 0.3257 0.5884 0.5292 0.0369 Uiso 1.0 4 calc R
H17 H 0.4138 0.5182 0.4463 0.0407 Uiso 1.0 4 calc R
H18 H 0.4808 0.4320 0.5936 0.0389 Uiso 1.0 4 calc R
H21 H 0.5448 0.3121 1.0362 0.0375 Uiso 1.0 4 calc R
H22 H 0.5282 0.2776 1.2649 0.0416 Uiso 1.0 4 calc R
H23 H 0.4364 0.3264 1.3596 0.0378 Uiso 1.0 4 calc R
H24 H 0.3645 0.4148 1.2296 0.0317 Uiso 1.0 4 calc R
H28 H 0.2959 0.3180 1.0605 0.0332 Uiso 1.0 4 calc R
H29 H 0.3114 0.1561 1.0663 0.0390 Uiso 1.0 4 calc R
H30 H 0.2567 0.0544 0.9076 0.0439 Uiso 1.0 4 calc R
H31 H 0.1872 0.1167 0.7389 0.0396 Uiso 1.0 4 calc R
H34 H 0.0892 0.3736 0.5038 0.0407 Uiso 1.0 4 calc R
H35 H 0.0732 0.5341 0.4664 0.0440 Uiso 1.0 4 calc R
H36 H 0.1265 0.6489 0.6109 0.0433 Uiso 1.0 4 calc R
H37 H 0.1921 0.6004 0.7946 0.0358 Uiso 1.0 4 calc R
H39 H 0.0708 0.2853 1.1454 0.0391 Uiso 1.0 4 calc R

loop_
_atom_site_aniso_label
_atom_site_aniso_U_11
_atom_site_aniso_U_22
_atom_site_aniso_U_33
_atom_site_aniso_U_12
_atom_site_aniso_U_13
_atom_site_aniso_U_23
Cl1 0.0479(5) 0.0534(5) 0.0401(4) -0.0110(3) 0.0092(3) 0.0040(3)
Cl2 0.0395(4) 0.0586(5) 0.0616(5) -0.0202(4) -0.0011(3) 0.0135(3)
Cl3 0.0672(6) 0.0550(5) 0.0596(5) 0.0061(4) 0.0147(4) -0.0162(3)
N1 0.0232(10) 0.0309(10) 0.0279(9) 0.0034(8) 0.0039(7) -0.0012(7)
N2 0.0296(10) 0.0273(10) 0.0274(9) -0.0016(8) 0.0019(7) -0.0037(7)
C1 0.0219(10) 0.0203(10) 0.0205(9) 0.0013(8) 0.0004(7) 0.0008(7)
C2 0.0228(11) 0.0195(10) 0.0245(10) 0.0016(8) 0.0018(7) 0.0017(7)
C3 0.0225(11) 0.0213(11) 0.0255(10) 0.0008(8) 0.0019(7) 0.0009(7)
C4 0.0224(11) 0.0266(11) 0.0328(11) -0.0005(9) 0.0004(8) -0.0016(8)
C5 0.0213(11) 0.0320(12) 0.0388(12) 0.0036(9) 0.0059(9) -0.0001(9)
C6 0.0286(12) 0.0259(11) 0.0336(11) 0.0044(9) 0.0060(8) -0.0024(8)
C7 0.0259(11) 0.0209(10) 0.0256(10) 0.0015(8) 0.0032(8) 0.0000(7)
C8 0.0348(13) 0.0221(11) 0.0258(10) 0.0008(9) 0.0013(8) -0.0028(8)
C9 0.0303(12) 0.0256(11) 0.0287(10) -0.0041(9) -0.0013(8) -0.0035(8)
C10 0.0226(11) 0.0285(11) 0.0241(10) -0.0013(9) 0.0017(8) 0.0010(8)
C11 0.0251(11) 0.0205(10) 0.0221(9) 0.0003(8) 0.0006(8) 0.0018(7)
C12 0.0244(11) 0.0185(10) 0.0219(9) 0.0003(8) 0.0024(7) 0.0015(7)
C13 0.0209(10) 0.0191(10) 0.0246(10) -0.0015(8) 0.0028(7) -0.0011(7)
C14 0.0205(10) 0.0226(10) 0.0237(9) -0.0020(8) 0.0014(7) 0.0007(7)
C15 0.0251(11) 0.0253(11) 0.0280(10) 0.0005(9) 0.0013(8) 0.0005(8)
C16 0.0332(13) 0.0304(12) 0.0280(11) -0.0001(10) -0.0028(8) 0.0038(8)
C17 0.0358(13) 0.0440(14) 0.0223(10) -0.0048(11) 0.0047(9) 0.0014(9)
C18 0.0296(12) 0.0393(14) 0.0291(11) 0.0012(10) 0.0072(9) -0.0029(9)
C19 0.0252(11) 0.0252(11) 0.0255(10) -0.0017(9) 0.0040(8) -0.0027(8)
C20 0.0225(11) 0.0253(11) 0.0264(10) 0.0009(9) 0.0018(8) -0.0018(8)
C21 0.0253(12) 0.0343(13) 0.0345(11) 0.0086(10) 0.0045(9) 0.0030(9)
C22 0.0321(13) 0.0354(13) 0.0357(12) 0.0099(10) -0.0032(9) 0.0056(9)
C23 0.0329(13) 0.0352(13) 0.0266(10) 0.0047(10) 0.0024(8) 0.0041(8)
C24 0.0251(12) 0.0304(12) 0.0240(10) 0.0022(9) 0.0031(8) -0.0005(8)
C25 0.0210(11) 0.0218(10) 0.0250(10) -0.0002(8) 0.0028(7) -0.0010(7)
C26 0.0184(10) 0.0269(11) 0.0247(10) -0.0019(8) 0.0037(7) -0.0022(7)
C27 0.0225(11) 0.0228(11) 0.0244(10) -0.0001(8) 0.0055(7) -0.0017(7)
C28 0.0262(12) 0.0279(12) 0.0289(11) 0.0009(9) 0.0023(8) 0.0008(8)
C29 0.0300(13) 0.0295(13) 0.0381(12) 0.0032(10) 0.0040(9) 0.0036(9)
C30 0.0420(15) 0.0231(12) 0.0454(13) 0.0027(10) 0.0082(10) -0.0007(9)
C31 0.0387(14) 0.0244(12) 0.0367(12) -0.0042(10) 0.0086(9) -0.0071(8)
C32 0.0289(12) 0.0249(11) 0.0257(10) -0.0018(9) 0.0049(8) -0.0032(8)
C33 0.0261(12) 0.0291(12) 0.0250(10) -0.0006(9) 0.0024(8) -0.0021(8)
C34 0.0335(13) 0.0375(14) 0.0295(11) -0.0029(10) -0.0064(9) -0.0031(9)
C35 0.0391(14) 0.0358(13) 0.0331(12) 0.0011(11) -0.0112(9) 0.0021(9)
C36 0.0425(15) 0.0279(12) 0.0366(12) 0.0033(10) -0.0062(10) 0.0026(9)
C37 0.0296(12) 0.0270(12) 0.0324(11) -0.0012(9) -0.0017(8) -0.0014(8)
C38 0.0223(11) 0.0261(11) 0.0270(10) -0.0011(9) 0.0031(7) -0.0021(8)
C39 0.0240(12) 0.0356(13) 0.0374(12) 0.0005(10) -0.0026(9) 0.0032(9)

loop_
_atom_type_symbol
_atom_type_description
_atom_type_scat_dispersion_real
_atom_type_scat_dispersion_imag
_atom_type_scat_source
C C 0.0033 0.0016
;
International Tables for Crystallography
(1992, Vol. C, Tables 4.2.6.8 and 6.1.1.4)
;
H H 0.0000 0.0000
;
International Tables for Crystallography
(1992, Vol. C, Table 6.1.1.4)
;
Cl Cl 0.1484 0.1585
;
International Tables for Crystallography
(1992, Vol. C, Tables 4.2.6.8 and 6.1.1.4)
;
N N 0.0061 0.0033
;
International Tables for Crystallography
(1992, Vol. C, Tables 4.2.6.8 and 6.1.1.4)
;

loop_
_geom_angle_atom_site_label_1
_geom_angle_atom_site_label_2
_geom_angle_atom_site_label_3
_geom_angle
_geom_angle_publ_flag
C19 N1 C20 117.38(18) yes
C32 N2 C33 117.89(18) yes
C2 C1 C11 108.71(17) yes
C2 C1 C13 128.57(17) yes
C11 C1 C13 122.70(17) yes
C1 C2 C3 108.09(16) yes
C1 C2 C26 129.72(18) yes
C3 C2 C26 122.19(17) yes
C2 C3 C4 134.96(18) yes
C2 C3 C12 106.56(17) yes
C4 C3 C12 118.46(18) yes
C3 C4 C5 117.90(19) yes
C4 C5 C6 122.8(2) yes
C5 C6 C7 120.3(2) yes
C6 C7 C8 128.87(19) yes
C6 C7 C12 115.82(18) yes
C8 C7 C12 115.31(18) yes
C7 C8 C9 120.30(19) yes
C8 C9 C10 123.13(19) yes
C9 C10 C11 117.7(2) yes
C1 C11 C10 135.12(19) yes
C1 C11 C12 106.20(16) yes
C10 C11 C12 118.67(18) yes
C3 C12 C7 124.66(19) yes
C3 C12 C11 110.43(17) yes
C7 C12 C11 124.91(18) yes
C1 C13 C14 121.08(17) yes
C1 C13 C25 120.55(16) yes
C14 C13 C25 118.32(18) yes
C13 C14 C15 123.13(19) yes
C13 C14 C19 118.61(17) yes
C15 C14 C19 118.22(17) yes
C14 C15 C16 121.0(2) yes
C15 C16 C17 120.59(19) yes
C16 C17 C18 120.66(19) yes
C17 C18 C19 120.5(2) yes
N1 C19 C14 123.43(17) yes
N1 C19 C18 117.59(18) yes
C14 C19 C18 118.98(18) yes
N1 C20 C21 117.34(19) yes
N1 C20 C25 123.80(18) yes
C21 C20 C25 118.86(17) yes
C20 C21 C22 121.0(2) yes
C21 C22 C23 120.1(2) yes
C22 C23 C24 120.9(2) yes
C23 C24 C25 120.7(2) yes
C13 C25 C20 118.43(17) yes
C13 C25 C24 123.18(18) yes
C20 C25 C24 118.32(17) yes
C2 C26 C27 121.79(17) yes
C2 C26 C38 119.39(17) yes
C27 C26 C38 118.73(17) yes
C26 C27 C28 124.54(18) yes
C26 C27 C32 118.35(17) yes
C28 C27 C32 117.08(18) yes
C27 C28 C29 121.46(19) yes
C28 C29 C30 121.0(2) yes
C29 C30 C31 120.4(3) yes
C30 C31 C32 120.5(2) yes
N2 C32 C27 123.01(19) yes
N2 C32 C31 117.45(19) yes
C27 C32 C31 119.54(18) yes
N2 C33 C34 117.69(19) yes
N2 C33 C38 123.63(18) yes
C34 C33 C38 118.68(19) yes
C33 C34 C35 121.2(2) yes
C34 C35 C36 120.4(2) yes
C35 C36 C37 120.1(3) yes
C36 C37 C38 121.6(2) yes
C26 C38 C33 118.19(18) yes
C26 C38 C37 123.74(18) yes
C33 C38 C37 118.06(17) yes
Cl1 C39 Cl2 109.62(12) yes
Cl1 C39 Cl3 110.93(13) yes
Cl2 C39 Cl3 110.54(13) yes
C3 C4 H4 121.044 no
C5 C4 H4 121.060 no
C4 C5 H5 118.587 no
C6 C5 H5 118.592 no
C5 C6 H6 119.838 no
C7 C6 H6 119.841 no
C7 C8 H8 119.849 no
C9 C8 H8 119.852 no
C8 C9 H9 118.432 no
C10 C9 H9 118.441 no
C9 C10 H10 121.168 no
C11 C10 H10 121.180 no
C14 C15 H15 119.508 no
C16 C15 H15 119.518 no
C15 C16 H16 119.713 no
C17 C16 H16 119.698 no
C16 C17 H17 119.663 no
C18 C17 H17 119.674 no
C17 C18 H18 119.763 no
C19 C18 H18 119.767 no
C20 C21 H21 119.484 no
C22 C21 H21 119.494 no
C21 C22 H22 119.934 no
C23 C22 H22 119.933 no
C22 C23 H23 119.553 no
C24 C23 H23 119.551 no
C23 C24 H24 119.649 no
C25 C24 H24 119.648 no
C27 C28 H28 119.269 no
C29 C28 H28 119.272 no
C28 C29 H29 119.493 no
C30 C29 H29 119.487 no
C29 C30 H30 119.810 no
C31 C30 H30 119.805 no
C30 C31 H31 119.769 no
C32 C31 H31 119.765 no
C33 C34 H34 119.421 no
C35 C34 H34 119.415 no
C34 C35 H35 119.812 no
C36 C35 H35 119.805 no
C35 C36 H36 119.948 no
C37 C36 H36 119.945 no
C36 C37 H37 119.208 no
C38 C37 H37 119.209 no
Cl1 C39 H39 108.557 no
Cl2 C39 H39 108.570 no
Cl3 C39 H39 108.557 no

loop_
_geom_bond_atom_site_label_1
_geom_bond_atom_site_label_2
_geom_bond_distance
_geom_bond_publ_flag
Cl1 C39 1.757(3) yes
Cl2 C39 1.754(3) yes
Cl3 C39 1.752(3) yes
N1 C19 1.350(3) yes
N1 C20 1.345(3) yes
N2 C32 1.348(3) yes
N2 C33 1.343(3) yes
C1 C2 1.377(3) yes
C1 C11 1.479(3) yes
C1 C13 1.478(3) yes
C2 C3 1.481(3) yes
C2 C26 1.487(3) yes
C3 C4 1.383(3) yes
C3 C12 1.406(3) yes
C4 C5 1.419(3) yes
C5 C6 1.376(3) yes
C6 C7 1.415(3) yes
C7 C8 1.422(3) yes
C7 C12 1.394(3) yes
C8 C9 1.370(3) yes
C9 C10 1.423(3) yes
C10 C11 1.374(3) yes
C11 C12 1.408(3) yes
C13 C14 1.406(3) yes
C13 C25 1.410(3) yes
C14 C15 1.422(3) yes
C14 C19 1.432(3) yes
C15 C16 1.363(3) yes
C16 C17 1.410(4) yes
C17 C18 1.360(3) yes
C18 C19 1.428(3) yes
C20 C21 1.426(3) yes
C20 C25 1.428(3) yes
C21 C22 1.365(3) yes
C22 C23 1.418(4) yes
C23 C24 1.358(3) yes
C24 C25 1.439(3) yes
C26 C27 1.401(3) yes
C26 C38 1.412(3) yes
C27 C28 1.432(3) yes
C27 C32 1.445(3) yes
C28 C29 1.354(3) yes
C29 C30 1.408(4) yes
C30 C31 1.367(4) yes
C31 C32 1.421(3) yes
C33 C34 1.430(3) yes
C33 C38 1.433(3) yes
C34 C35 1.354(4) yes
C35 C36 1.424(4) yes
C36 C37 1.359(3) yes
C37 C38 1.427(3) yes
C4 H4 0.950 no
C5 H5 0.950 no
C6 H6 0.950 no
C8 H8 0.950 no
C9 H9 0.950 no
C10 H10 0.950 no
C15 H15 0.950 no
C16 H16 0.950 no
C17 H17 0.950 no
C18 H18 0.950 no
C21 H21 0.950 no
C22 H22 0.950 no
C23 H23 0.950 no
C24 H24 0.950 no
C28 H28 0.950 no
C29 H29 0.950 no
C30 H30 0.950 no
C31 H31 0.950 no
C34 H34 0.950 no
C35 H35 0.950 no
C36 H36 0.950 no
C37 H37 0.950 no
C39 H39 1.000 no

loop_
_geom_contact_atom_site_label_1
_geom_contact_atom_site_label_2
_geom_contact_distance
_geom_contact_publ_flag
_geom_contact_site_symmetry_2
N1 C13 2.851(3) no .
N2 C26 2.846(3) no .
C1 C15 2.947(3) no .
C1 C24 2.953(3) no .
C1 C27 3.317(3) no .
C1 C28 3.336(3) no .
C2 C14 3.292(3) no .
C2 C15 3.308(3) no .
C2 C28 3.000(3) no .
C2 C37 2.942(3) no .
C3 C6 2.812(3) no .
C3 C10 3.593(3) no .
C3 C37 3.233(3) no .
C3 C38 3.213(3) no .
C4 C7 2.859(3) no .
C4 C26 3.263(3) no .
C4 C37 3.362(3) no .
C4 C38 3.481(3) no .
C5 C12 2.717(3) no .
C7 C10 2.866(3) no .
C8 C11 2.811(3) no .
C9 C12 2.710(3) no .
C10 C13 3.263(3) no .
C10 C24 3.471(3) no .
C10 C25 3.559(3) no .
C11 C24 3.298(3) no .
C11 C25 3.260(3) no .
C13 C26 3.249(3) no .
C13 C27 3.585(3) no .
C13 C28 3.369(3) no .
C14 C17 2.813(3) no .
C14 C20 2.757(3) no .
C14 C26 3.586(3) no .
C15 C18 2.797(3) no .
C15 C26 3.433(3) no .
C16 C19 2.803(3) no .
C19 C21 3.599(3) no .
C19 C25 2.761(3) no .
C20 C23 2.811(3) no .
C21 C24 2.800(3) no .
C22 C25 2.821(3) no .
C25 C28 3.549(3) no .
C27 C30 2.827(3) no .
C27 C33 2.764(3) no .
C28 C31 2.797(3) no .
C29 C32 2.800(3) no .
C31 C33 3.593(3) no .
C32 C38 2.768(3) no .
C33 C36 2.814(4) no .
C34 C37 2.790(3) no .
C35 C38 2.820(3) no .
Cl1 N2 3.4773(19) no .
Cl1 C33 3.410(3) no .
N1 C20 3.594(3) no 3_667
N1 C22 3.312(3) no 4_554
N1 C23 3.534(3) no 4_554
N2 Cl1 3.4773(19) no .
N2 C28 3.408(3) no 4_554
N2 C29 3.416(3) no 4_554
N2 C39 3.181(3) no 4_554
C9 C16 3.515(3) no 1_556
C16 C9 3.515(3) no 1_554
C20 N1 3.594(3) no 3_667
C20 C20 3.583(3) no 3_667
C22 N1 3.312(3) no 4_555
C23 N1 3.534(3) no 4_555
C28 N2 3.408(3) no 4_555
C28 C31 3.497(3) no 4_555
C28 C32 3.444(3) no 4_555
C29 N2 3.416(3) no 4_555
C29 C32 3.565(3) no 4_555
C29 C33 3.573(3) no 4_555
C30 C33 3.516(4) no 4_555
C30 C34 3.568(4) no 4_555
C31 C28 3.497(3) no 4_554
C31 C34 3.596(4) no 4_555
C32 C28 3.444(3) no 4_554
C32 C29 3.565(3) no 4_554
C33 Cl1 3.410(3) no .
C33 C29 3.573(3) no 4_554
C33 C30 3.516(4) no 4_554
C34 C30 3.568(4) no 4_554
C34 C31 3.596(4) no 4_554
C39 N2 3.181(3) no 4_555
N1 H18 2.5522 no .
N1 H21 2.5391 no .
N2 H31 2.5412 no .
N2 H34 2.5467 no .
C1 H10 2.9232 no .
C1 H15 2.6249 no .
C1 H24 2.6368 no .
C1 H28 2.7391 no .
C1 H37 3.4789 no .
C2 H4 2.9289 no .
C2 H15 2.7338 no .
C2 H24 3.4944 no .
C2 H28 2.6925 no .
C2 H37 2.6186 no .
C3 H5 3.2531 no .
C3 H37 2.7138 no .
C4 H6 3.3041 no .
C4 H37 3.0029 no .
C6 H4 3.3057 no .
C6 H8 2.7960 no .
C7 H5 3.2710 no .
C7 H9 3.2718 no .
C8 H6 2.7940 no .
C8 H10 3.3074 no .
C10 H8 3.3062 no .
C10 H24 3.0799 no .
C11 H9 3.2443 no .
C11 H15 3.5605 no .
C11 H24 2.7704 no .
C12 H4 3.2667 no .
C12 H6 3.2470 no .
C12 H8 3.2472 no .
C12 H10 3.2641 no .
C13 H10 3.0953 no .
C13 H15 2.6817 no .
C13 H24 2.7040 no .
C13 H28 2.8285 no .
C14 H16 3.2810 no .
C14 H18 3.3219 no .
C15 H17 3.2586 no .
C15 H37 3.4268 no .
C16 H18 3.2643 no .
C17 H15 3.2647 no .
C18 H16 3.2564 no .
C19 H15 3.3091 no .
C19 H17 3.2789 no .
C20 H22 3.2877 no .
C20 H24 3.3207 no .
C21 H23 3.2613 no .
C22 H24 3.2713 no .
C23 H21 3.2688 no .
C24 H10 3.1890 no .
C24 H22 3.2643 no .
C24 H28 2.7375 no .
C25 H10 3.1562 no .
C25 H21 3.3150 no .
C25 H23 3.2889 no .
C25 H28 2.8650 no .
C26 H4 3.0884 no .
C26 H15 2.9708 no .
C26 H28 2.7102 no .
C26 H37 2.6968 no .
C27 H29 3.2854 no .
C27 H31 3.3341 no .
C28 H24 3.4686 no .
C28 H30 3.2536 no .
C29 H31 3.2657 no .
C30 H28 3.2578 no .
C31 H29 3.2581 no .
C32 H28 3.3154 no .
C32 H30 3.2790 no .
C33 H35 3.2833 no .
C33 H37 3.3102 no .
C34 H36 3.2611 no .
C35 H37 3.2685 no .
C36 H34 3.2683 no .
C37 H4 3.0595 no .
C37 H15 2.8625 no .
C37 H35 3.2625 no .
C38 H4 3.0588 no .
C38 H15 3.0685 no .
C38 H34 3.3205 no .
C38 H36 3.2880 no .
H4 H5 2.3637 no .
H4 H37 2.9699 no .
H5 H6 2.3031 no .
H6 H8 2.7005 no .
H8 H9 2.2957 no .
H9 H10 2.3674 no .
H10 H24 3.0538 no .
H15 H16 2.3022 no .
H15 H37 2.5101 no .
H16 H17 2.3505 no .
H17 H18 2.3019 no .
H21 H22 2.3063 no .
H22 H23 2.3604 no .
H23 H24 2.2964 no .
H24 H28 2.5234 no .
H28 H29 2.2867 no .
H29 H30 2.3478 no .
H30 H31 2.3111 no .
H34 H35 2.2925 no .
H35 H36 2.3708 no .
H36 H37 2.2964 no .
Cl1 H4 2.9678 no .
Cl1 H5 3.1873 no 3_567
Cl1 H34 3.2936 no 4_555
Cl1 H39 3.3628 no 4_554
Cl2 H5 2.9702 no 2_547
Cl2 H5 3.3966 no 3_567
Cl2 H6 2.9801 no 2_547
Cl2 H34 3.1250 no 4_555
Cl2 H35 3.0309 no 2_546
Cl2 H36 3.0355 no 2_546
Cl3 H4 3.2691 no .
Cl3 H4 3.5983 no 3_567
Cl3 H5 3.3903 no .
Cl3 H34 3.3322 no 1_556
Cl3 H35 3.2448 no 1_556
N1 H10 2.7411 no 3_667
N1 H22 2.8722 no 4_554
N1 H23 3.2626 no 4_554
N2 H39 2.2089 no 4_554
C1 H8 3.3986 no 4_564
C2 H8 3.5415 no 4_564
C2 H31 3.2781 no 4_555
C3 H8 3.3841 no 4_564
C3 H31 2.9306 no 4_555
C4 H31 3.0020 no 4_555
C5 H35 3.3657 no 1_556
C5 H36 3.2031 no 4_565
C6 H36 3.5714 no 1_556
C6 H36 2.9285 no 4_565
C6 H37 3.1111 no 4_565
C7 H16 3.4141 no 1_556
C7 H30 3.5123 no 4_555
C7 H37 3.3518 no 4_565
C8 H15 3.0607 no 4_565
C8 H16 2.8041 no 1_556
C8 H37 3.1907 no 4_565
C9 H15 3.3349 no 4_565
C9 H16 2.7895 no 1_556
C9 H17 3.2862 no 1_556
C9 H21 3.2006 no 2_657
C9 H22 3.0965 no 2_657
C10 H16 3.3667 no 1_556
C10 H17 3.0357 no 1_556
C10 H21 3.2735 no 3_667
C10 H22 3.1569 no 2_657
C11 H8 3.1193 no 4_564
C12 H8 3.1293 no 4_564
C12 H30 3.3009 no 4_555
C12 H31 3.5329 no 4_555
C14 H21 3.5273 no 3_667
C14 H29 3.3840 no 4_554
C15 H8 3.4996 no 4_564
C15 H9 3.3777 no 4_564
C15 H29 3.1651 no 4_554
C16 H9 3.5701 no 1_554
C16 H29 3.0396 no 4_554
C16 H30 3.0209 no 4_554
C17 H18 2.9918 no 3_666
C17 H23 3.2062 no 1_554
C17 H24 3.3437 no 1_554
C17 H29 3.1243 no 4_554
C17 H30 3.5277 no 4_554
C18 H17 3.2275 no 3_666
C18 H18 3.1559 no 3_666
C18 H23 3.1767 no 1_554
C18 H29 3.3524 no 4_554
C19 H29 3.5071 no 4_554
C20 H10 3.4737 no 3_667
C20 H22 3.4838 no 4_554
C20 H23 3.2358 no 4_554
C21 H9 2.9250 no 2_647
C21 H10 3.3383 no 3_667
C21 H22 3.4008 no 4_554
C21 H23 3.3402 no 4_554
C22 H9 3.0420 no 2_647
C22 H10 3.5361 no 2_647
C22 H18 3.5990 no 4_555
C23 H17 3.0989 no 1_556
C23 H18 3.4319 no 1_556
C24 H17 3.0165 no 1_556
C28 H31 3.4646 no 4_555
C29 H24 3.5115 no 4_554
C30 H16 3.5376 no 4_555
C30 H24 3.1372 no 4_554
C31 H28 3.1156 no 4_554
C31 H34 3.4023 no 4_555
C31 H39 3.3746 no 4_554
C32 H28 3.3434 no 4_554
C32 H29 3.5816 no 4_554
C32 H39 3.1180 no 4_554
C33 H39 2.9695 no 4_554
C34 H39 3.0976 no 4_554
C36 H6 3.5478 no 1_554
C36 H6 3.3484 no 4_564
C37 H6 3.2676 no 4_564
C39 H4 3.5612 no .
C39 H34 3.0880 no 4_555
H4 Cl1 2.9678 no .
H4 Cl3 3.2691 no .
H4 Cl3 3.5983 no 3_567
H4 C39 3.5612 no .
H4 H31 3.1584 no 4_555
H5 Cl1 3.1873 no 3_567
H5 Cl2 2.9702 no 2_557
H5 Cl2 3.3966 no 3_567
H5 Cl3 3.3903 no .
H5 H35 3.0449 no 1_556
H5 H36 3.2520 no 4_565
H6 Cl2 2.9801 no 2_557
H6 C36 3.5478 no 1_556
H6 C36 3.3484 no 4_565
H6 C37 3.2676 no 4_565
H6 H35 3.5077 no 1_556
H6 H36 3.0095 no 1_556
H6 H36 2.7966 no 4_565
H6 H37 2.6179 no 4_565
H8 C1 3.3986 no 4_565
H8 C2 3.5415 no 4_565
H8 C3 3.3841 no 4_565
H8 C11 3.1193 no 4_565
H8 C12 3.1293 no 4_565
H8 C15 3.4996 no 4_565
H8 H15 2.7553 no 4_565
H8 H16 2.9902 no 1_556
H8 H37 2.7115 no 4_565
H9 C15 3.3777 no 4_565
H9 C16 3.5701 no 1_556
H9 C21 2.9250 no 2_657
H9 C22 3.0420 no 2_657
H9 H15 3.2127 no 4_565
H9 H16 2.9865 no 1_556
H9 H17 3.3264 no 1_556
H9 H21 2.2537 no 2_657
H9 H22 2.5077 no 2_657
H10 N1 2.7411 no 3_667
H10 C20 3.4737 no 3_667
H10 C21 3.3383 no 3_667
H10 C22 3.5361 no 2_657
H10 H17 2.9008 no 1_556
H10 H18 3.3010 no 3_667
H10 H21 2.6573 no 3_667
H10 H22 2.6736 no 2_657
H15 C8 3.0607 no 4_564
H15 C9 3.3349 no 4_564
H15 H8 2.7553 no 4_564
H15 H9 3.2127 no 4_564
H16 C7 3.4141 no 1_554
H16 C8 2.8041 no 1_554
H16 C9 2.7895 no 1_554
H16 C10 3.3667 no 1_554
H16 C30 3.5376 no 4_554
H16 H8 2.9902 no 1_554
H16 H9 2.9865 no 1_554
H16 H29 3.4492 no 4_554
H16 H30 2.7129 no 4_554
H17 C9 3.2862 no 1_554
H17 C10 3.0357 no 1_554
H17 C18 3.2275 no 3_666
H17 C23 3.0989 no 1_554
H17 C24 3.0165 no 1_554
H17 H9 3.3264 no 1_554
H17 H10 2.9008 no 1_554
H17 H18 2.4598 no 3_666
H17 H23 2.8600 no 1_554
H17 H24 2.6959 no 1_554
H17 H29 3.5544 no 4_554
H17 H30 3.5735 no 4_554
H18 C17 2.9918 no 3_666
H18 C18 3.1559 no 3_666
H18 C22 3.5990 no 4_554
H18 C23 3.4319 no 1_554
H18 H10 3.3010 no 3_667
H18 H17 2.4598 no 3_666
H18 H18 2.7863 no 3_666
H18 H22 3.4796 no 4_554
H18 H23 2.8047 no 1_554
H21 C9 3.2006 no 2_647
H21 C10 3.2735 no 3_667
H21 C14 3.5273 no 3_667
H21 H9 2.2537 no 2_647
H21 H10 2.6573 no 3_667
H21 H22 2.8924 no 4_554
H21 H23 3.4135 no 4_554
H22 N1 2.8722 no 4_555
H22 C9 3.0965 no 2_647
H22 C10 3.1569 no 2_647
H22 C20 3.4838 no 4_555
H22 C21 3.4008 no 4_555
H22 H9 2.5077 no 2_647
H22 H10 2.6736 no 2_647
H22 H18 3.4796 no 4_555
H22 H21 2.8924 no 4_555
H23 N1 3.2626 no 4_555
H23 C17 3.2062 no 1_556
H23 C18 3.1767 no 1_556
H23 C20 3.2358 no 4_555
H23 C21 3.3402 no 4_555
H23 H17 2.8600 no 1_556
H23 H18 2.8047 no 1_556
H23 H21 3.4135 no 4_555
H23 H29 3.4986 no 4_555
H24 C17 3.3437 no 1_556
H24 C29 3.5115 no 4_555
H24 C30 3.1372 no 4_555
H24 H17 2.6959 no 1_556
H24 H30 3.0406 no 4_555
H28 C31 3.1156 no 4_555
H28 C32 3.3434 no 4_555
H28 H31 3.1620 no 4_555
H29 C14 3.3840 no 4_555
H29 C15 3.1651 no 4_555
H29 C16 3.0396 no 4_555
H29 C17 3.1243 no 4_555
H29 C18 3.3524 no 4_555
H29 C19 3.5071 no 4_555
H29 C32 3.5816 no 4_555
H29 H16 3.4492 no 4_555
H29 H17 3.5544 no 4_555
H29 H23 3.4986 no 4_554
H30 C7 3.5123 no 4_554
H30 C12 3.3009 no 4_554
H30 C16 3.0209 no 4_555
H30 C17 3.5277 no 4_555
H30 H16 2.7129 no 4_555
H30 H17 3.5735 no 4_555
H30 H24 3.0406 no 4_554
H31 C2 3.2781 no 4_554
H31 C3 2.9306 no 4_554
H31 C4 3.0020 no 4_554
H31 C12 3.5329 no 4_554
H31 C28 3.4646 no 4_554
H31 H4 3.1584 no 4_554
H31 H28 3.1620 no 4_554
H31 H34 3.4446 no 4_555
H31 H39 2.9693 no 4_554
H34 Cl1 3.2936 no 4_554
H34 Cl2 3.1250 no 4_554
H34 Cl3 3.3322 no 1_554
H34 C31 3.4023 no 4_554
H34 C39 3.0880 no 4_554
H34 H31 3.4446 no 4_554
H34 H39 2.6503 no 4_554
H35 Cl2 3.0309 no 2_556
H35 Cl3 3.2448 no 1_554
H35 C5 3.3657 no 1_554
H35 H5 3.0449 no 1_554
H35 H6 3.5077 no 1_554
H35 H35 3.4424 no 3_566
H36 Cl2 3.0355 no 2_556
H36 C5 3.2031 no 4_564
H36 C6 3.5714 no 1_554
H36 C6 2.9285 no 4_564
H36 H5 3.2520 no 4_564
H36 H6 3.0095 no 1_554
H36 H6 2.7966 no 4_564
H37 C6 3.1111 no 4_564
H37 C7 3.3518 no 4_564
H37 C8 3.1907 no 4_564
H37 H6 2.6179 no 4_564
H37 H8 2.7115 no 4_564
H39 Cl1 3.3628 no 4_555
H39 N2 2.2089 no 4_555
H39 C31 3.3746 no 4_555
H39 C32 3.1180 no 4_555
H39 C33 2.9695 no 4_555
H39 C34 3.0976 no 4_555
H39 H31 2.9693 no 4_555
H39 H34 2.6503 no 4_555

loop_
_geom_torsion_atom_site_label_1
_geom_torsion_atom_site_label_2
_geom_torsion_atom_site_label_3
_geom_torsion_atom_site_label_4
_geom_torsion
_geom_torsion_publ_flag
C19 N1 C20 C21 178.94(16) no
C19 N1 C20 C25 -0.5(3) no
C20 N1 C19 C14 1.6(3) no
C20 N1 C19 C18 -178.28(16) no
C32 N2 C33 C34 176.83(17) no
C32 N2 C33 C38 -3.8(3) no
C33 N2 C32 C27 3.5(3) no
C33 N2 C32 C31 -176.68(17) no
C2 C1 C11 C10 -177.74(18) no
C2 C1 C11 C12 1.13(19) no
C11 C1 C2 C3 -0.63(19) no
C11 C1 C2 C26 179.96(16) no
C2 C1 C13 C14 63.7(3) no
C2 C1 C13 C25 -118.9(2) no
C13 C1 C2 C3 -178.83(16) no
C13 C1 C2 C26 1.8(4) no
C11 C1 C13 C14 -114.27(19) no
C11 C1 C13 C25 63.2(3) no
C13 C1 C11 C10 0.6(3) no
C13 C1 C11 C12 179.45(15) no
C1 C2 C3 C4 -178.77(18) no
C1 C2 C3 C12 -0.1(2) no
C1 C2 C26 C27 62.0(3) no
C1 C2 C26 C38 -121.5(2) no
C3 C2 C26 C27 -117.3(2) no
C3 C2 C26 C38 59.2(3) no
C26 C2 C3 C4 0.7(4) no
C26 C2 C3 C12 179.37(15) no
C2 C3 C4 C5 178.30(18) no
C2 C3 C12 C7 -179.87(15) no
C2 C3 C12 C11 0.8(2) no
C4 C3 C12 C7 -0.9(3) no
C4 C3 C12 C11 179.77(16) no
C12 C3 C4 C5 -0.3(3) no
C3 C4 C5 C6 0.6(3) no
C4 C5 C6 C7 0.2(3) no
C5 C6 C7 C8 178.57(18) no
C5 C6 C7 C12 -1.3(3) no
C6 C7 C8 C9 -179.22(18) no
C6 C7 C12 C3 1.7(3) no
C6 C7 C12 C11 -179.11(16) no
C8 C7 C12 C3 -178.19(15) no
C8 C7 C12 C11 1.0(3) no
C12 C7 C8 C9 0.6(3) no
C7 C8 C9 C10 -1.9(3) no
C8 C9 C10 C11 1.5(3) no
C9 C10 C11 C1 178.90(18) no
C9 C10 C11 C12 0.1(3) no
C1 C11 C12 C3 -1.20(19) no
C1 C11 C12 C7 179.50(15) no
C10 C11 C12 C3 177.88(15) no
C10 C11 C12 C7 -1.4(3) no
C1 C13 C14 C15 0.3(3) no
C1 C13 C14 C19 178.00(15) no
C1 C13 C25 C20 -177.02(15) no
C1 C13 C25 C24 6.0(3) no
C14 C13 C25 C20 0.5(3) no
C14 C13 C25 C24 -176.51(16) no
C25 C13 C14 C15 -177.22(16) no
C25 C13 C14 C19 0.5(3) no
C13 C14 C15 C16 -179.82(17) no
C13 C14 C19 N1 -1.6(3) no
C13 C14 C19 C18 178.24(16) no
C15 C14 C19 N1 176.21(17) no
C15 C14 C19 C18 -3.9(3) no
C19 C14 C15 C16 2.4(3) no
C14 C15 C16 C17 0.3(3) no
C15 C16 C17 C18 -1.6(4) no
C16 C17 C18 C19 0.0(4) no
C17 C18 C19 N1 -177.36(19) no
C17 C18 C19 C14 2.8(3) no
N1 C20 C21 C22 -177.33(17) no
N1 C20 C25 C13 -0.5(3) no
N1 C20 C25 C24 176.62(17) no
C21 C20 C25 C13 -179.96(17) no
C21 C20 C25 C24 -2.8(3) no
C25 C20 C21 C22 2.2(3) no
C20 C21 C22 C23 0.1(4) no
C21 C22 C23 C24 -1.7(4) no
C22 C23 C24 C25 1.0(4) no
C23 C24 C25 C13 178.30(18) no
C23 C24 C25 C20 1.3(3) no
C2 C26 C27 C28 -5.2(3) no
C2 C26 C27 C32 172.89(16) no
C2 C26 C38 C33 -173.18(16) no
C2 C26 C38 C37 8.2(3) no
C27 C26 C38 C33 3.4(3) no
C27 C26 C38 C37 -175.17(17) no
C38 C26 C27 C28 178.31(16) no
C38 C26 C27 C32 -3.6(3) no
C26 C27 C28 C29 -179.28(18) no
C26 C27 C32 N2 0.2(3) no
C26 C27 C32 C31 -179.64(17) no
C28 C27 C32 N2 178.36(17) no
C28 C27 C32 C31 -1.4(3) no
C32 C27 C28 C29 2.6(3) no
C27 C28 C29 C30 -2.2(4) no
C28 C29 C30 C31 0.5(4) no
C29 C30 C31 C32 0.7(4) no
C30 C31 C32 N2 -180.0(2) no
C30 C31 C32 C27 -0.2(4) no
N2 C33 C34 C35 -179.65(18) no
N2 C33 C38 C26 0.3(3) no
N2 C33 C38 C37 178.99(17) no
C34 C33 C38 C26 179.72(17) no
C34 C33 C38 C37 -1.6(3) no
C38 C33 C34 C35 0.9(3) no
C33 C34 C35 C36 0.5(4) no
C34 C35 C36 C37 -1.2(4) no
C35 C36 C37 C38 0.5(4) no
C36 C37 C38 C26 179.53(19) no
C36 C37 C38 C33 0.9(3) no
